data_2202925
loop_
_publ_author_name
'Chen, Hong-Liang'
'Feng, Ya-Qing'
'Li, Xiao-Fang'
'Wang, Guan'

_publ_section_title
;4-(2-Chlorophenyl)-3-(2,6-dichlorophenyl)spiroisoxazoline-5,2'-benzo[4,5]imidazo[2,1-<i>b</i>]thiazol-3'-one
 dioxane hemisolvate
;
_journal_issue 8
_journal_name_full 'Acta Crystallographica Section E'
_journal_page_first o1128
_journal_page_last o1129
_journal_paper_doi 10.1107/S1600536803015009
_journal_volume 59
_journal_year 2003
_chemical_formula_iupac 'C23 H12 Cl3 N3 O2 S, 0.5C4 H8 O2'
_chemical_formula_moiety 'C23 H12 Cl3 N3 O2 S, 0.5C4 H8 O2'
_chemical_formula_sum 'C25 H16 Cl3 N3 O3 S'
_chemical_formula_weight 544.82
_chemical_name_systematic
;
4-(2-Chlorophenyl)-3-(2,6-dichlorophenyl)spiroisoxazoline-5,2'-
benzo[4,5]imidazo[2,1-b]thiazol-3'-one dioxane hemisolvate
;
_space_group_IT_number 2
_symmetry_cell_setting triclinic
_symmetry_space_group_name_Hall '-P 1'
_symmetry_space_group_name_H-M 'P -1'
_cell_angle_alpha 102.180(5)
_cell_angle_beta 93.697(5)
_cell_angle_gamma 94.789(5)
_cell_formula_units_Z 2
_cell_length_a 7.904(2)
_cell_length_b 9.166(3)
_cell_length_c 16.963(5)
_cell_measurement_reflns_used 881
_cell_measurement_temperature 293(2)
_cell_measurement_theta_max 26.13
_cell_measurement_theta_min 3.41
_cell_volume 1192.8(6)
_computing_cell_refinement SMART
_computing_data_collection 'SMART (Bruker, 1997)'
_computing_data_reduction 'SAINT (Bruker, 1997)'
_computing_molecular_graphics 'SHELXTL (Bruker, 1997)'
_computing_publication_material SHELXTL
_computing_structure_refinement 'SHELXL97 (Sheldrick, 1997)'
_computing_structure_solution 'SHELXS97 (Sheldrick, 1997)'
_diffrn_ambient_temperature 293(2)
_diffrn_measured_fraction_theta_full 0.990
_diffrn_measured_fraction_theta_max 0.99
_diffrn_measurement_device_type 'Bruker CCD area-detector'
_diffrn_measurement_method '\f and \w'
_diffrn_radiation_monochromator graphite
_diffrn_radiation_source 'fine-focus sealed tube'
_diffrn_radiation_type MoK\a
_diffrn_radiation_wavelength 0.71073
_diffrn_reflns_av_R_equivalents 0.026
_diffrn_reflns_av_sigmaI/netI 0.041
_diffrn_reflns_limit_h_max 8
_diffrn_reflns_limit_h_min -9
_diffrn_reflns_limit_k_max 11
_diffrn_reflns_limit_k_min -11
_diffrn_reflns_limit_l_max 21
_diffrn_reflns_limit_l_min -21
_diffrn_reflns_number 9829
_diffrn_reflns_theta_full 26.4
_diffrn_reflns_theta_max 26.4
_diffrn_reflns_theta_min 1.2
_diffrn_standards_decay_% 0
_diffrn_standards_number 0
_exptl_absorpt_coefficient_mu 0.506
_exptl_absorpt_correction_T_max 1
_exptl_absorpt_correction_T_min 0.862
_exptl_absorpt_correction_type multi-scan
_exptl_absorpt_process_details '(SADABS; Bruker, 1977; Blessing, 1995)'
_exptl_crystal_colour colorless
_exptl_crystal_density_diffrn 1.517
_exptl_crystal_density_method 'not measured'
_exptl_crystal_description plate
_exptl_crystal_F_000 556
_exptl_crystal_size_max 0.24
_exptl_crystal_size_mid 0.22
_exptl_crystal_size_min 0.08
_refine_diff_density_max 0.684
_refine_diff_density_min -0.559
_refine_ls_extinction_method none
_refine_ls_goodness_of_fit_ref 1.08
_refine_ls_hydrogen_treatment constr
_refine_ls_matrix_type full
_refine_ls_number_parameters 377
_refine_ls_number_reflns 4851
_refine_ls_number_restraints 393
_refine_ls_restrained_S_all 1.05
_refine_ls_R_factor_all 0.079
_refine_ls_R_factor_gt 0.049
_refine_ls_shift/su_max <0.001
_refine_ls_shift/su_mean 0.000
_refine_ls_structure_factor_coef Fsqd
_refine_ls_weighting_details 'calc w = 1/[\s^2^(Fo^2^)+(0.084P)^2^] where P = (Fo^2^+2Fc^2^)/3'
_refine_ls_weighting_scheme calc
_refine_ls_wR_factor_ref 0.142
_reflns_number_gt 3444
_reflns_number_total 4851
_reflns_threshold_expression I>2\s(I)
_cod_data_source_file tk6122.cif
_cod_data_source_block I
_cod_depositor_comments
;
The following automatic conversions were performed:
'_symmetry_cell_setting' value 'Triclinic' changed to 'triclinic'
according to '/home/saulius/struct/CIF-dictionaries/cif_core.dic'
dictionary named 'cif_core.dic' version 2.4.1 from 2010-06-29.

Automatic conversion script
Id: cif_fix_enum 1527 2010-12-29 10:47:43Z saulius 

The following automatic conversions were performed:

'_symmetry_cell_setting' value 'Triclinic' changed to 'triclinic'
according to /home/saulius/struct/CIF-dictionaries/cif_core.dic
dictionary named 'cif_core.dic' version 2.4.1 from 2010-06-29.

Automatic conversion script
Id: cif_fix_values 1715 2011-07-08 13:25:40Z adriana 
;
_cod_database_code 2202925
_cod_database_fobs_code 2202925

loop_
_symmetry_equiv_pos_as_xyz
'x, y, z'
'-x, -y, -z'

loop_
_atom_site_label
_atom_site_fract_x
_atom_site_fract_y
_atom_site_fract_z
_atom_site_U_iso_or_equiv
_atom_site_adp_type
_atom_site_calc_flag
_atom_site_refinement_flags
_atom_site_occupancy
_atom_site_disorder_assembly
_atom_site_disorder_group
_atom_site_type_symbol
Cl1 0.38077(11) 0.91018(14) 0.29875(6) 0.0832(3) Uani d U 1 A . Cl
Cl2 0.83875(17) 0.71861(17) 0.49453(6) 0.1089(5) Uani d U 1 A . Cl
N1 0.8408(2) 0.8194(2) 0.08151(12) 0.0323(5) Uani d . 1 . . N
N2 1.0163(3) 0.6835(2) 0.00365(13) 0.0396(5) Uani d . 1 . . N
N3 0.8464(3) 0.9097(3) 0.34566(13) 0.0431(5) Uani d . 1 A . N
O1 0.6529(3) 0.9299(2) 0.16666(12) 0.0530(5) Uani d . 1 . . O
O2 0.9404(2) 0.8821(2) 0.27602(11) 0.0424(4) Uani d . 1 A . O
S1 0.99205(9) 0.64363(8) 0.15980(4) 0.0434(2) Uani d . 1 A . S
C1 0.8229(3) 0.8615(3) 0.00660(15) 0.0332(5) Uani d . 1 . . C
C2 0.7263(3) 0.9613(3) -0.02185(17) 0.0416(6) Uani d . 1 . . C
H2 0.6536 1.0177 0.0102 0.050 Uiso calc R 1 . . H
C3 0.7444(4) 0.9721(3) -0.10107(17) 0.0468(7) Uani d . 1 . . C
H3 0.6806 1.0367 -0.1232 0.056 Uiso calc R 1 . . H
C4 0.8544(4) 0.8898(3) -0.14832(17) 0.0491(7) Uani d . 1 . . C
H4 0.8635 0.9014 -0.2011 0.059 Uiso calc R 1 . . H
C5 0.9510(4) 0.7907(3) -0.11920(16) 0.0441(6) Uani d . 1 . . C
H5 1.0252 0.7360 -0.1512 0.053 Uiso calc R 1 . . H
C6 0.9329(3) 0.7762(3) -0.04036(15) 0.0353(6) Uani d . 1 . . C
C7 0.9573(3) 0.7144(3) 0.07330(15) 0.0344(6) Uani d . 1 . . C
C8 0.7631(3) 0.8486(3) 0.15246(15) 0.0351(6) Uani d . 1 A . C
C9 0.8450(3) 0.7655(3) 0.21364(15) 0.0352(6) Uani d D 1 . . C
C11 0.7206(3) 0.8091(3) 0.33621(15) 0.0370(6) Uani d D 1 . . C
C12 0.5975(4) 0.8057(3) 0.39834(16) 0.0460(7) Uani d . 1 A . C
C13 0.4322(4) 0.8440(4) 0.38491(19) 0.0592(8) Uani d U 1 . . C
C14 0.3093(5) 0.8360(5) 0.4380(2) 0.0788(11) Uani d . 1 A . C
H14 0.2010 0.8638 0.4276 0.095 Uiso calc R 1 . . H
C15 0.3504(7) 0.7860(6) 0.5064(3) 0.0978(14) Uani d . 1 . . C
H15 0.2678 0.7773 0.5423 0.117 Uiso calc R 1 A . H
C16 0.5111(7) 0.7484(5) 0.5233(2) 0.0958(15) Uani d . 1 A . C
H16 0.5372 0.7150 0.5704 0.115 Uiso calc R 1 . . H
C17 0.6347(5) 0.7607(4) 0.46985(19) 0.0660(9) Uani d . 1 . . C
C10 0.7186(18) 0.6861(10) 0.2608(6) 0.038(3) Uani d PDU 0.550(17) A 1 C
H10 0.6050 0.6677 0.2317 0.045 Uiso calc PR 0.550(17) A 1 H
Cl3 0.4488(10) 0.4153(9) 0.2449(3) 0.0915(15) Uani d PDU 0.550(17) A 1 Cl
C18 0.7767(14) 0.5397(9) 0.2776(8) 0.042(2) Uani d PDU 0.550(17) A 1 C
C19 0.6621(14) 0.4151(10) 0.2732(6) 0.0553(19) Uani d PDU 0.550(17) A 1 C
C20 0.7190(18) 0.2826(11) 0.2910(9) 0.068(3) Uani d PDU 0.550(17) A 1 C
H20 0.6439 0.1962 0.2838 0.082 Uiso calc PR 0.550(17) A 1 H
C21 0.8837(18) 0.2821(11) 0.3186(6) 0.068(2) Uani d PU 0.550(17) A 1 C
H21 0.9208 0.1944 0.3297 0.082 Uiso calc PR 0.550(17) A 1 H
C22 0.9964(17) 0.4079(11) 0.3304(8) 0.066(2) Uani d PU 0.550(17) A 1 C
H22 1.1077 0.4071 0.3516 0.079 Uiso calc PR 0.550(17) A 1 H
C23 0.9432(16) 0.5352(12) 0.3105(9) 0.0521(19) Uani d PU 0.550(17) A 1 C
H23 1.0196 0.6210 0.3191 0.063 Uiso calc PR 0.550(17) A 1 H
C10' 0.705(2) 0.6954(10) 0.2567(7) 0.034(4) Uani d PDU 0.450(17) A 2 C
H10' 0.5926 0.6933 0.2278 0.040 Uiso calc PR 0.450(17) A 2 H
Cl3' 0.3888(10) 0.4640(9) 0.2337(4) 0.0807(17) Uani d PDU 0.450(17) A 2 Cl
C18' 0.7270(13) 0.5444(7) 0.2784(9) 0.036(2) Uani d PGDU 0.450(17) A 2 C
C19' 0.5944(14) 0.4299(8) 0.2608(7) 0.050(2) Uani d PGDU 0.450(17) A 2 C
C20' 0.6229(19) 0.2867(7) 0.2702(6) 0.072(3) Uani d PGDU 0.450(17) A 2 C
H20' 0.5342 0.2101 0.2584 0.087 Uiso calc PR 0.450(17) A 2 H
C21' 0.784(2) 0.2580(9) 0.2973(7) 0.073(4) Uani d PGU 0.450(17) A 2 C
H21' 0.8030 0.1622 0.3037 0.087 Uiso calc PR 0.450(17) A 2 H
C22' 0.9165(18) 0.3725(13) 0.3150(8) 0.066(3) Uani d PGU 0.450(17) A 2 C
H22' 1.0242 0.3533 0.3331 0.080 Uiso calc PR 0.450(17) A 2 H
C23' 0.8880(14) 0.5157(11) 0.3055(9) 0.050(3) Uani d PGU 0.450(17) A 2 C
H23' 0.9767 0.5923 0.3173 0.060 Uiso calc PR 0.450(17) A 2 H
C24 0.4068(4) 0.6003(4) 0.04687(19) 0.0549(8) Uani d . 1 . . C
H24A 0.3875 0.7024 0.0715 0.066 Uiso calc R 1 . . H
H24B 0.3150 0.5336 0.0590 0.066 Uiso calc R 1 . . H
C25 0.5939(4) 0.4169(3) 0.04301(18) 0.0516(7) Uani d . 1 . . C
H25A 0.5054 0.3471 0.0552 0.062 Uiso calc R 1 . . H
H25B 0.7027 0.3936 0.0645 0.062 Uiso calc R 1 . . H
O3 0.5655(2) 0.5663(2) 0.08013(12) 0.0495(5) Uani d . 1 . . O

loop_
_atom_site_aniso_label
_atom_site_aniso_U_11
_atom_site_aniso_U_22
_atom_site_aniso_U_33
_atom_site_aniso_U_12
_atom_site_aniso_U_13
_atom_site_aniso_U_23
Cl1 0.0527(5) 0.1400(9) 0.0673(6) 0.0269(6) 0.0095(4) 0.0373(6)
Cl2 0.1214(10) 0.1710(13) 0.0550(6) 0.0612(9) 0.0111(6) 0.0518(7)
N1 0.0295(11) 0.0353(11) 0.0358(11) 0.0078(9) 0.0073(9) 0.0131(9)
N2 0.0418(13) 0.0407(12) 0.0411(12) 0.0107(10) 0.0118(10) 0.0145(10)
N3 0.0470(14) 0.0434(13) 0.0374(12) 0.0028(11) 0.0026(10) 0.0064(10)
O1 0.0579(13) 0.0618(13) 0.0494(12) 0.0312(11) 0.0195(10) 0.0201(10)
O2 0.0402(10) 0.0429(10) 0.0418(10) -0.0057(8) 0.0040(8) 0.0079(8)
S1 0.0476(4) 0.0486(4) 0.0428(4) 0.0202(3) 0.0110(3) 0.0218(3)
C1 0.0324(13) 0.0335(13) 0.0352(13) -0.0005(10) 0.0048(10) 0.0122(11)
C2 0.0378(15) 0.0398(15) 0.0502(16) 0.0065(12) 0.0047(12) 0.0151(13)
C3 0.0500(17) 0.0433(16) 0.0500(17) 0.0031(13) -0.0066(14) 0.0203(13)
C4 0.0621(19) 0.0510(17) 0.0363(15) -0.0018(15) 0.0014(14) 0.0177(13)
C5 0.0510(17) 0.0444(15) 0.0384(15) 0.0046(13) 0.0113(13) 0.0104(12)
C6 0.0343(13) 0.0343(13) 0.0384(14) 0.0011(11) 0.0040(11) 0.0107(11)
C7 0.0311(13) 0.0338(13) 0.0420(14) 0.0052(10) 0.0060(11) 0.0150(11)
C8 0.0349(14) 0.0344(13) 0.0388(14) 0.0058(11) 0.0060(11) 0.0123(11)
C9 0.0385(14) 0.0358(13) 0.0328(13) 0.0035(11) 0.0049(11) 0.0099(11)
C11 0.0400(15) 0.0381(14) 0.0328(13) 0.0023(12) 0.0012(11) 0.0087(11)
C12 0.0543(18) 0.0482(17) 0.0330(14) -0.0016(14) 0.0081(13) 0.0042(12)
C13 0.057(2) 0.072(2) 0.0460(17) 0.0006(16) 0.0133(15) 0.0091(16)
C14 0.066(2) 0.104(3) 0.065(2) 0.003(2) 0.030(2) 0.009(2)
C15 0.102(4) 0.128(4) 0.070(3) 0.006(3) 0.047(3) 0.027(3)
C16 0.135(4) 0.117(4) 0.048(2) 0.021(3) 0.037(3) 0.033(2)
C17 0.086(3) 0.076(2) 0.0400(17) 0.0163(19) 0.0155(17) 0.0149(16)
C10 0.033(5) 0.051(6) 0.027(6) -0.003(4) 0.002(4) 0.008(5)
Cl3 0.076(3) 0.106(3) 0.0845(17) -0.047(2) -0.0034(18) 0.0290(17)
C18 0.054(5) 0.037(3) 0.033(4) -0.008(3) 0.024(4) 0.003(3)
C19 0.071(5) 0.057(4) 0.034(4) -0.011(3) 0.012(4) 0.006(3)
C20 0.118(6) 0.042(4) 0.046(5) -0.004(4) 0.025(5) 0.012(4)
C21 0.110(6) 0.054(4) 0.050(5) 0.014(4) 0.033(4) 0.022(4)
C22 0.096(6) 0.061(5) 0.050(5) 0.020(4) 0.020(5) 0.025(4)
C23 0.070(5) 0.051(4) 0.044(4) 0.015(3) 0.019(4) 0.023(3)
C10' 0.044(8) 0.027(5) 0.030(7) -0.002(5) 0.002(5) 0.009(5)
Cl3' 0.065(3) 0.095(3) 0.074(2) -0.039(2) 0.0012(18) 0.0187(17)
C18' 0.048(5) 0.032(4) 0.033(4) 0.008(3) 0.024(4) 0.011(3)
C19' 0.062(5) 0.042(4) 0.041(5) -0.018(4) 0.009(4) 0.008(3)
C20' 0.128(8) 0.039(4) 0.051(6) -0.015(5) 0.026(6) 0.016(4)
C21' 0.144(11) 0.036(5) 0.049(7) 0.021(6) 0.032(9) 0.020(4)
C22' 0.108(8) 0.057(6) 0.046(6) 0.031(6) 0.022(6) 0.023(5)
C23' 0.059(7) 0.053(5) 0.045(5) 0.014(4) 0.009(6) 0.019(4)
C24 0.0431(17) 0.0581(19) 0.0560(19) 0.0142(14) 0.0028(14) -0.0080(15)
C25 0.0460(17) 0.0499(17) 0.0547(18) 0.0092(14) -0.0028(14) 0.0024(14)
O3 0.0429(11) 0.0537(12) 0.0443(11) 0.0068(9) -0.0039(9) -0.0049(9)

loop_
_atom_type_symbol
_atom_type_description
_atom_type_scat_dispersion_real
_atom_type_scat_dispersion_imag
_atom_type_scat_source
C C 0.0033 0.0016 'International Tables Vol C Tables 4.2.6.8 and 6.1.1.4'
H H 0.0000 0.0000 'International Tables Vol C Tables 4.2.6.8 and 6.1.1.4'
N N 0.0061 0.0033 'International Tables Vol C Tables 4.2.6.8 and 6.1.1.4'
O O 0.0106 0.0060 'International Tables Vol C Tables 4.2.6.8 and 6.1.1.4'

loop_
_geom_angle_atom_site_label_1
_geom_angle_atom_site_label_2
_geom_angle_atom_site_label_3
_geom_angle_site_symmetry_1
_geom_angle_site_symmetry_3
_geom_angle
_geom_angle_publ_flag
C8 N1 C7 . . 117.87(19) y
C8 N1 C1 . . 135.7(2) ?
C7 N1 C1 . . 106.12(19) ?
C7 N2 C6 . . 103.5(2) ?
C11 N3 O2 . . 108.8(2) ?
N3 O2 C9 . . 109.15(18) y
C7 S1 C9 . . 91.46(11) y
C2 C1 C6 . . 123.0(2) ?
C2 C1 N1 . . 133.1(2) ?
C6 C1 N1 . . 103.9(2) ?
C1 C2 C3 . . 115.9(3) ?
C1 C2 H2 . . 122.1 ?
C3 C2 H2 . . 122.1 ?
C4 C3 C2 . . 122.0(3) ?
C4 C3 H3 . . 119.0 ?
C2 C3 H3 . . 119.0 ?
C5 C4 C3 . . 121.7(3) ?
C5 C4 H4 . . 119.1 ?
C3 C4 H4 . . 119.1 ?
C4 C5 C6 . . 117.3(3) ?
C4 C5 H5 . . 121.3 ?
C6 C5 H5 . . 121.3 ?
C5 C6 C1 . . 120.1(2) ?
C5 C6 N2 . . 128.6(2) ?
C1 C6 N2 . . 111.4(2) ?
N2 C7 N1 . . 115.1(2) y
N2 C7 S1 . . 131.81(19) y
N1 C7 S1 . . 113.03(18) y
O1 C8 N1 . . 125.6(2) ?
O1 C8 C9 . . 124.6(2) ?
N1 C8 C9 . . 109.8(2) ?
O2 C9 C10' . . 105.4(5) ?
O2 C9 C10 . . 103.9(5) ?
C10' C9 C10 . . 6.1(10) ?
O2 C9 C8 . . 105.52(19) ?
C10' C9 C8 . . 109.5(6) ?
C10 C9 C8 . . 115.5(6) ?
O2 C9 S1 . . 109.64(16) ?
C10' C9 S1 . . 118.7(4) ?
C10 C9 S1 . . 114.4(4) ?
C8 C9 S1 . . 107.35(16) ?
N3 C11 C12 . . 122.3(2) ?
N3 C11 C10' . . 115.2(5) ?
C12 C11 C10' . . 122.5(5) ?
N3 C11 C10 . . 114.3(5) ?
C12 C11 C10 . . 123.1(4) ?
C10' C11 C10 . . 6.3(10) ?
C17 C12 C13 . . 116.4(3) ?
C17 C12 C11 . . 123.4(3) ?
C13 C12 C11 . . 120.1(2) ?
C14 C13 C12 . . 123.1(3) ?
C14 C13 Cl1 . . 118.2(3) ?
C12 C13 Cl1 . . 118.7(2) ?
C15 C14 C13 . . 118.2(4) ?
C15 C14 H14 . . 120.9 ?
C13 C14 H14 . . 120.9 ?
C14 C15 C16 . . 121.3(4) ?
C14 C15 H15 . . 119.4 ?
C16 C15 H15 . . 119.4 ?
C15 C16 C17 . . 119.6(4) ?
C15 C16 H16 . . 120.2 ?
C17 C16 H16 . . 120.2 ?
C12 C17 C16 . . 121.2(4) ?
C12 C17 Cl2 . . 120.2(3) ?
C16 C17 Cl2 . . 118.6(3) ?
C11 C10 C18 . . 113.5(9) ?
C11 C10 C9 . . 99.1(6) ?
C18 C10 C9 . . 113.1(8) ?
C11 C10 H10 . . 110.2 ?
C18 C10 H10 . . 110.2 ?
C9 C10 H10 . . 110.2 ?
C19 C18 C23 . . 117.3(7) ?
C19 C18 C10 . . 121.5(8) ?
C23 C18 C10 . . 120.4(8) ?
C18 C19 C20 . . 120.2(8) ?
C18 C19 Cl3 . . 121.6(7) ?
C20 C19 Cl3 . . 118.2(6) ?
C21 C20 C19 . . 119.6(9) ?
C21 C20 H20 . . 120.2 ?
C19 C20 H20 . . 120.2 ?
C20 C21 C22 . . 121.4(9) ?
C20 C21 H21 . . 119.3 ?
C22 C21 H21 . . 119.3 ?
C21 C22 C23 . . 119.1(9) ?
C21 C22 H22 . . 120.4 ?
C23 C22 H22 . . 120.4 ?
C22 C23 C18 . . 121.9(9) ?
C22 C23 H23 . . 119.1 ?
C18 C23 H23 . . 119.1 ?
C11 C10' C18' . . 105.9(9) ?
C11 C10' C9 . . 99.7(7) ?
C18' C10' C9 . . 118.6(10) ?
C11 C10' H10' . . 110.6 ?
C18' C10' H10' . . 110.6 ?
C9 C10' H10' . . 110.6 ?
C19' C18' C23' . . 120.0 ?
C19' C18' C10' . . 120.4(7) ?
C23' C18' C10' . . 119.0(7) ?
C18' C19' C20' . . 120.0 ?
C18' C19' Cl3' . . 121.4(4) ?
C20' C19' Cl3' . . 118.5(4) ?
C21' C20' C19' . . 120.0 ?
C21' C20' H20' . . 120.0 ?
C19' C20' H20' . . 120.0 ?
C20' C21' C22' . . 120.0 ?
C20' C21' H21' . . 120.0 ?
C22' C21' H21' . . 120.0 ?
C23' C22' C21' . . 120.0 ?
C23' C22' H22' . . 120.0 ?
C21' C22' H22' . . 120.0 ?
C22' C23' C18' . . 120.0 ?
C22' C23' H23' . . 120.0 ?
C18' C23' H23' . . 120.0 ?
O3 C24 C25 . 2_665 110.8(2) ?
O3 C24 H24A . . 109.5 ?
C25 C24 H24A 2_665 . 109.5 ?
O3 C24 H24B . . 109.5 ?
C25 C24 H24B 2_665 . 109.5 ?
H24A C24 H24B . . 108.1 ?
O3 C25 C24 . 2_665 110.2(2) ?
O3 C25 H25A . . 109.6 ?
C24 C25 H25A 2_665 . 109.6 ?
O3 C25 H25B . . 109.6 ?
C24 C25 H25B 2_665 . 109.6 ?
H25A C25 H25B . . 108.1 ?
C25 O3 C24 . . 109.2(2) ?

loop_
_geom_bond_atom_site_label_1
_geom_bond_atom_site_label_2
_geom_bond_site_symmetry_2
_geom_bond_distance
_geom_bond_publ_flag
Cl1 C13 . 1.734(3) ?
Cl2 C17 . 1.735(4) ?
N1 C8 . 1.373(3) y
N1 C7 . 1.379(3) y
N1 C1 . 1.406(3) y
N2 C7 . 1.282(3) y
N2 C6 . 1.417(3) y
N3 C11 . 1.276(3) ?
N3 O2 . 1.425(3) ?
O1 C8 . 1.196(3) ?
O2 C9 . 1.455(3) ?
S1 C7 . 1.740(2) y
S1 C9 . 1.832(3) y
C1 C2 . 1.381(3) ?
C1 C6 . 1.394(3) ?
C2 C3 . 1.384(4) ?
C2 H2 . 0.9300 ?
C3 C4 . 1.383(4) ?
C3 H3 . 0.9300 ?
C4 C5 . 1.381(4) ?
C4 H4 . 0.9300 ?
C5 C6 . 1.387(4) ?
C5 H5 . 0.9300 ?
C8 C9 . 1.551(3) ?
C9 C10' . 1.537(11) ?
C9 C10 . 1.547(9) ?
C11 C12 . 1.483(4) ?
C11 C10' . 1.511(11) ?
C11 C10 . 1.515(10) ?
C12 C17 . 1.383(4) ?
C12 C13 . 1.398(4) ?
C13 C14 . 1.374(4) ?
C14 C15 . 1.365(6) ?
C14 H14 . 0.9300 ?
C15 C16 . 1.372(6) ?
C15 H15 . 0.9300 ?
C16 C17 . 1.389(5) ?
C16 H16 . 0.9300 ?
C10 C18 . 1.530(8) ?
C10 H10 . 0.9800 ?
Cl3 C19 . 1.724(8) ?
C18 C19 . 1.382(9) ?
C18 C23 . 1.403(11) ?
C19 C20 . 1.413(12) ?
C20 C21 . 1.355(12) ?
C20 H20 . 0.9300 ?
C21 C22 . 1.368(11) ?
C21 H21 . 0.9300 ?
C22 C23 . 1.372(10) ?
C22 H22 . 0.9300 ?
C23 H23 . 0.9300 ?
C10' C18' . 1.526(8) ?
C10' H10' . 0.9800 ?
Cl3' C19' . 1.732(6) ?
C18' C19' . 1.3900 ?
C18' C23' . 1.3900 ?
C19' C20' . 1.3900 ?
C20' C21' . 1.3900 ?
C20' H20' . 0.9300 ?
C21' C22' . 1.3900 ?
C21' H21' . 0.9300 ?
C22' C23' . 1.3900 ?
C22' H22' . 0.9300 ?
C23' H23' . 0.9300 ?
C24 O3 . 1.427(3) ?
C24 C25 2_665 1.499(4) ?
C24 H24A . 0.9700 ?
C24 H24B . 0.9700 ?
C25 O3 . 1.424(3) ?
C25 C24 2_665 1.499(4) ?
C25 H25A . 0.9700 ?
C25 H25B . 0.9700 ?

loop_
_geom_torsion_atom_site_label_1
_geom_torsion_atom_site_label_2
_geom_torsion_atom_site_label_3
_geom_torsion_atom_site_label_4
_geom_torsion_site_symmetry_1
_geom_torsion
_geom_torsion_publ_flag
C11 N3 O2 C9 . 9.5(3) y
C8 N1 C1 C2 . 6.6(5) ?
C7 N1 C1 C2 . -179.8(3) ?
C8 N1 C1 C6 . -173.8(3) ?
C7 N1 C1 C6 . -0.1(3) ?
C6 C1 C2 C3 . 0.2(4) ?
N1 C1 C2 C3 . 179.7(3) ?
C1 C2 C3 C4 . -1.0(4) ?
C2 C3 C4 C5 . 0.7(5) ?
C3 C4 C5 C6 . 0.3(4) ?
C4 C5 C6 C1 . -1.1(4) ?
C4 C5 C6 N2 . -179.9(3) ?
C2 C1 C6 C5 . 0.9(4) ?
N1 C1 C6 C5 . -178.8(2) ?
C2 C1 C6 N2 . 179.9(2) y
N1 C1 C6 N2 . 0.2(3) y
C7 N2 C6 C5 . 178.7(3) ?
C7 N2 C6 C1 . -0.2(3) ?
C6 N2 C7 N1 . 0.1(3) ?
C6 N2 C7 S1 . 177.8(2) ?
C8 N1 C7 N2 . 175.0(2) ?
C1 N1 C7 N2 . 0.0(3) ?
C8 N1 C7 S1 . -3.1(3) y
C1 N1 C7 S1 . -178.11(17) ?
C9 S1 C7 N2 . -179.2(3) ?
C9 S1 C7 N1 . -1.5(2) ?
C7 N1 C8 O1 . -175.5(3) ?
C1 N1 C8 O1 . -2.4(5) ?
C7 N1 C8 C9 . 7.0(3) ?
C1 N1 C8 C9 . -180.0(3) ?
N3 O2 C9 C10' . -13.4(6) ?
N3 O2 C9 C10 . -19.6(5) ?
N3 O2 C9 C8 . 102.4(2) ?
N3 O2 C9 S1 . -142.26(16) ?
O1 C8 C9 O2 . -68.1(3) ?
N1 C8 C9 O2 . 109.5(2) ?
O1 C8 C9 C10' . 44.9(5) ?
N1 C8 C9 C10' . -137.5(5) ?
O1 C8 C9 C10 . 46.0(5) ?
N1 C8 C9 C10 . -136.4(4) ?
O1 C8 C9 S1 . 175.0(2) ?
N1 C8 C9 S1 . -7.4(2) ?
C7 S1 C9 O2 . -109.22(16) ?
C7 S1 C9 C10' . 129.7(7) ?
C7 S1 C9 C10 . 134.6(6) ?
C7 S1 C9 C8 . 4.93(18) ?
O2 N3 C11 C12 . 179.8(2) ?
O2 N3 C11 C10' . -1.1(7) ?
O2 N3 C11 C10 . 5.7(6) ?
N3 C11 C12 C17 . -74.5(4) ?
C10' C11 C12 C17 . 106.5(7) ?
C10 C11 C12 C17 . 99.1(7) ?
N3 C11 C12 C13 . 107.9(3) ?
C10' C11 C12 C13 . -71.1(7) ?
C10 C11 C12 C13 . -78.5(7) ?
C17 C12 C13 C14 . -1.2(5) ?
C11 C12 C13 C14 . 176.6(3) ?
C17 C12 C13 Cl1 . 176.9(3) ?
C11 C12 C13 Cl1 . -5.3(4) ?
C12 C13 C14 C15 . -1.0(6) ?
Cl1 C13 C14 C15 . -179.0(3) ?
C13 C14 C15 C16 . 1.7(7) ?
C14 C15 C16 C17 . -0.3(8) ?
C13 C12 C17 C16 . 2.7(5) ?
C11 C12 C17 C16 . -175.0(3) ?
C13 C12 C17 Cl2 . -177.1(3) ?
C11 C12 C17 Cl2 . 5.2(5) ?
C15 C16 C17 C12 . -2.0(7) ?
C15 C16 C17 Cl2 . 177.8(4) ?
N3 C11 C10 C18 . 103.2(7) ?
C12 C11 C10 C18 . -70.9(10) ?
C10' C11 C10 C18 . -157(8) ?
N3 C11 C10 C9 . -17.0(9) ?
C12 C11 C10 C9 . 169.0(4) ?
C10' C11 C10 C9 . 83(7) ?
O2 C9 C10 C11 . 20.5(8) ?
C10' C9 C10 C11 . -84(7) ?
C8 C9 C10 C11 . -94.5(7) ?
S1 C9 C10 C11 . 140.0(5) ?
O2 C9 C10 C18 . -99.9(8) ?
C10' C9 C10 C18 . 155(8) ?
C8 C9 C10 C18 . 145.0(7) ?
S1 C9 C10 C18 . 19.6(10) ?
C11 C10 C18 C19 . 106.8(11) ?
C9 C10 C18 C19 . -141.3(9) ?
C11 C10 C18 C23 . -63.0(11) ?
C9 C10 C18 C23 . 48.9(12) ?
C23 C18 C19 C20 . -8.5(11) ?
C10 C18 C19 C20 . -178.5(13) ?
C23 C18 C19 Cl3 . 172.5(8) ?
C10 C18 C19 Cl3 . 2.4(13) ?
C18 C19 C20 C21 . 5.3(17) ?
Cl3 C19 C20 C21 . -175.7(10) ?
C19 C20 C21 C22 . 1(2) ?
C20 C21 C22 C23 . -2.9(18) ?
C21 C22 C23 C18 . -0.7(12) ?
C19 C18 C23 C22 . 6.3(10) ?
C10 C18 C23 C22 . 176.4(12) ?
N3 C11 C10' C18' . 116.8(7) ?
C12 C11 C10' C18' . -64.2(11) ?
C10 C11 C10' C18' . 33(7) ?
N3 C11 C10' C9 . -6.9(10) ?
C12 C11 C10' C9 . 172.2(4) ?
C10 C11 C10' C9 . -90(8) ?
O2 C9 C10' C11 . 11.6(9) ?
C10 C9 C10' C11 . 88(7) ?
C8 C9 C10' C11 . -101.4(7) ?
S1 C9 C10' C11 . 134.9(5) ?
O2 C9 C10' C18' . -102.5(10) ?
C10 C9 C10' C18' . -26(6) ?
C8 C9 C10' C18' . 144.4(9) ?
S1 C9 C10' C18' . 20.7(13) ?
C11 C10' C18' C19' . 116.6(10) ?
C9 C10' C18' C19' . -132.7(10) ?
C11 C10' C18' C23' . -72.3(11) ?
C9 C10' C18' C23' . 38.4(13) ?
C23' C18' C19' C20' . 0.0 ?
C10' C18' C19' C20' . 171.0(12) ?
C23' C18' C19' Cl3' . 175.4(9) ?
C10' C18' C19' Cl3' . -13.5(10) ?
C18' C19' C20' C21' . 0.0 ?
Cl3' C19' C20' C21' . -175.6(8) ?
C19' C20' C21' C22' . 0.0 ?
C20' C21' C22' C23' . 0.0 ?
C21' C22' C23' C18' . 0.0 ?
C19' C18' C23' C22' . 0.0 ?
C10' C18' C23' C22' . -171.2(12) ?
C24 C25 O3 C24 2_665 58.1(3) ?
C25 C24 O3 C25 2_665 -58.5(4) ?
